data_4346294
loop_
_publ_author_name
'Herchel, Radovan'
'Nemec, Ivan'
'Machata, Marek'
'Tr\'avn\'i\<cek, Zden\<ek'

_publ_section_title
;
 Experimental and Theoretical Investigations of Magnetic Exchange Pathways
 in Structurally Diverse Iron(III) Schiff-Base Complexes.
;
_journal_issue 17
_journal_name_full 'Inorganic chemistry'
_journal_page_first 8625
_journal_page_last 8638
_journal_paper_doi 10.1021/acs.inorgchem.5b01271
_journal_volume 54
_journal_year 2015
_chemical_formula_sum 'C35 H40 Fe N3 O4'
_chemical_formula_weight 622.55
_space_group_IT_number 14
_space_group_name_Hall '-P 2ybc'
_space_group_name_H-M_alt 'P 1 21/c 1'
_symmetry_cell_setting monoclinic
_symmetry_space_group_name_H-M 'P 1 21/c 1'
_atom_sites_solution_hydrogens geom
_atom_sites_solution_primary direct
_atom_sites_solution_secondary difmap
_audit_creation_method SHELXL-97
_cell_angle_alpha 90.00
_cell_angle_beta 92.822(3)
_cell_angle_gamma 90.00
_cell_formula_units_Z 4
_cell_length_a 9.2609(3)
_cell_length_b 25.8855(10)
_cell_length_c 12.9410(5)
_cell_measurement_temperature 150(2)
_cell_volume 3098.5(2)
_computing_cell_refinement 'CrysAlis RED, Oxford Diffraction Ltd.'
_computing_data_collection 'CrysAlis CCD, Oxford Diffraction Ltd.'
_computing_data_reduction 'CrysAlis RED, Oxford Diffraction Ltd.'
_computing_molecular_graphics 'MERCURY (Macrae et al., 2006)'
_computing_publication_material ' enCIFer (Allen et al., 2004)'
_computing_structure_refinement 'SHELXL97 (Sheldrick, 2008)'
_computing_structure_solution 'SHELXS97 (Sheldrick, 2008)'
_diffrn_ambient_temperature 150(2)
_diffrn_measured_fraction_theta_full 0.998
_diffrn_measured_fraction_theta_max 0.998
_diffrn_radiation_monochromator graphite
_diffrn_radiation_source 'fine-focus sealed tube'
_diffrn_radiation_type MoK\a
_diffrn_radiation_wavelength 0.71073
_diffrn_reflns_av_R_equivalents 0.0448
_diffrn_reflns_av_sigmaI/netI 0.0538
_diffrn_reflns_limit_h_max 10
_diffrn_reflns_limit_h_min -11
_diffrn_reflns_limit_k_max 30
_diffrn_reflns_limit_k_min -27
_diffrn_reflns_limit_l_max 14
_diffrn_reflns_limit_l_min -15
_diffrn_reflns_number 22246
_diffrn_reflns_theta_full 25.00
_diffrn_reflns_theta_max 25.00
_diffrn_reflns_theta_min 3.08
_exptl_absorpt_coefficient_mu 0.530
_exptl_absorpt_correction_T_max 0.8833
_exptl_absorpt_correction_T_min 0.8487
_exptl_absorpt_correction_type multi-scan
_exptl_absorpt_process_details
;
CrysAlis RED, Oxford Diffraction Ltd.,
Version 1.171.33.52 (release 06-11-2009 CrysAlis171 .NET)
(compiled Nov  6 2009,16:24:50)
Empirical absorption correction using spherical harmonics,
 implemented in SCALE3 ABSPACK scaling algorithm.
;
_exptl_crystal_density_diffrn 1.335
_exptl_crystal_density_method 'not measured'
_exptl_crystal_F_000 1316
_exptl_crystal_size_max 0.32
_exptl_crystal_size_mid 0.30
_exptl_crystal_size_min 0.24
_refine_diff_density_max 0.509
_refine_diff_density_min -0.274
_refine_diff_density_rms 0.057
_refine_ls_extinction_method none
_refine_ls_goodness_of_fit_ref 1.043
_refine_ls_hydrogen_treatment constr
_refine_ls_matrix_type full
_refine_ls_number_parameters 405
_refine_ls_number_reflns 5448
_refine_ls_number_restraints 2
_refine_ls_restrained_S_all 1.045
_refine_ls_R_factor_all 0.0739
_refine_ls_R_factor_gt 0.0471
_refine_ls_shift/su_max 0.001
_refine_ls_shift/su_mean 0.000
_refine_ls_structure_factor_coef Fsqd
_refine_ls_weighting_details 'calc w=1/[\s^2^(Fo^2^)+(0.0687P)^2^+0.0000P] where P=(Fo^2^+2Fc^2^)/3'
_refine_ls_weighting_scheme calc
_refine_ls_wR_factor_gt 0.1162
_refine_ls_wR_factor_ref 0.1221
_reflns_number_gt 3875
_reflns_number_total 5448
_reflns_threshold_expression >2sigma(I)
_cod_data_source_file ic5b01271_si_003.cif
_cod_data_source_block 2
_cod_original_sg_symbol_H-M P21/c
_cod_database_code 4346294

loop_
_symmetry_equiv_pos_as_xyz
'x, y, z'
'-x, y+1/2, -z+1/2'
'-x, -y, -z'
'x, -y-1/2, z-1/2'

loop_
_atom_site_label
_atom_site_type_symbol
_atom_site_fract_x
_atom_site_fract_y
_atom_site_fract_z
_atom_site_U_iso_or_equiv
_atom_site_adp_type
_atom_site_occupancy
_atom_site_symmetry_multiplicity
_atom_site_calc_flag
_atom_site_refinement_flags
_atom_site_disorder_assembly
_atom_site_disorder_group
C1 C 1.0305(3) 0.72954(12) 0.7018(2) 0.0324(7) Uani 1 1 d . A .
C2 C 1.1104(3) 0.75170(13) 0.6240(3) 0.0417(8) Uani 1 1 d . . .
H2 H 1.1467 0.7304 0.5713 0.050 Uiso 1 1 calc R . .
C3 C 1.1364(4) 0.80347(16) 0.6232(4) 0.0733(13) Uani 1 1 d . . .
H3 H 1.1904 0.8176 0.5694 0.088 Uiso 1 1 calc R . .
C4 C 1.0887(6) 0.8350(2) 0.6954(5) 0.1032(19) Uani 1 1 d . . .
H4 H 1.1097 0.8709 0.6929 0.124 Uiso 1 1 calc R . .
C5 C 1.0105(5) 0.8160(2) 0.7721(4) 0.0868(15) Uani 1 1 d . A .
H5 H 0.9764 0.8389 0.8229 0.104 Uiso 1 1 calc R . .
C6 C 0.9783(3) 0.76277(16) 0.7785(2) 0.0486(9) Uani 1 1 d D . .
C7A C 0.8959(4) 0.75199(18) 0.8608(4) 0.0268(10) Uani 0.625(4) 1 d PD A 1
H7A H 0.8745 0.7791 0.9071 0.032 Uiso 0.625(4) 1 calc PR A 1
C8 C 0.7554(3) 0.69632(12) 0.9693(3) 0.0429(8) Uani 1 1 d D . .
C9 C 0.7362(5) 0.72432(15) 1.0543(4) 0.0645(11) Uani 1 1 d . A .
H9 H 0.7870 0.7559 1.0641 0.077 Uiso 1 1 calc R B 1
C10 C 0.6438(5) 0.70801(17) 1.1277(3) 0.0714(14) Uani 1 1 d . . .
H10 H 0.6294 0.7285 1.1873 0.086 Uiso 1 1 calc R A .
C11 C 0.5707(4) 0.66062(16) 1.1136(2) 0.0515(10) Uani 1 1 d . A .
H11 H 0.5054 0.6490 1.1630 0.062 Uiso 1 1 calc R . .
C12 C 0.5949(3) 0.63130(12) 1.0275(2) 0.0348(7) Uani 1 1 d . . .
H12 H 0.5475 0.5989 1.0183 0.042 Uiso 1 1 calc R A .
C13 C 0.6879(3) 0.64849(11) 0.9537(2) 0.0298(7) Uani 1 1 d . A .
C14 C 1.0560(3) 0.56098(13) 0.8763(2) 0.0374(8) Uani 1 1 d . A .
C15 C 1.1469(3) 0.54167(12) 0.9575(2) 0.0347(7) Uani 1 1 d . . .
H15 H 1.1842 0.5645 1.0097 0.042 Uiso 1 1 calc R . .
C16 C 1.1822(3) 0.49045(13) 0.9621(2) 0.0412(8) Uani 1 1 d . . .
H16 H 1.2423 0.4782 1.0184 0.049 Uiso 1 1 calc R . .
C17 C 1.1326(4) 0.45625(15) 0.8871(3) 0.0533(9) Uani 1 1 d . . .
H17 H 1.1581 0.4207 0.8914 0.064 Uiso 1 1 calc R . .
C18 C 1.0474(4) 0.47389(17) 0.8075(3) 0.0571(10) Uani 1 1 d . A .
H18 H 1.0130 0.4503 0.7557 0.069 Uiso 1 1 calc R . .
C19 C 1.0082(3) 0.52568(16) 0.7989(2) 0.0465(9) Uani 1 1 d . . .
C20A C 0.9262(5) 0.5311(2) 0.7022(4) 0.0313(11) Uani 0.637(4) 1 d P A 1
H20A H 0.9085 0.5023 0.6580 0.038 Uiso 0.637(4) 1 calc PR A 1
C21 C 0.8095(3) 0.58229(12) 0.5706(2) 0.0348(7) Uani 1 1 d . . .
C22 C 0.8145(4) 0.55668(14) 0.4780(3) 0.0556(10) Uani 1 1 d . A .
H22 H 0.8674 0.5253 0.4746 0.067 Uiso 1 1 calc R . .
C23 C 0.7448(4) 0.57542(18) 0.3909(3) 0.0620(11) Uani 1 1 d . . .
H23 H 0.7484 0.5573 0.3272 0.074 Uiso 1 1 calc R A .
C24 C 0.6689(4) 0.62107(16) 0.3962(2) 0.0501(10) Uani 1 1 d . A .
H24 H 0.6203 0.6344 0.3356 0.060 Uiso 1 1 calc R . .
C25 C 0.6623(3) 0.64735(12) 0.4868(2) 0.0358(7) Uani 1 1 d . . .
H25 H 0.6107 0.6790 0.4883 0.043 Uiso 1 1 calc R A .
C26 C 0.7305(3) 0.62842(12) 0.5776(2) 0.0303(7) Uani 1 1 d . A .
C27 C 0.4350(4) 0.55676(13) 0.7826(3) 0.0453(8) Uani 1 1 d . . .
H27A H 0.3337 0.5445 0.7789 0.054 Uiso 1 1 calc R . .
H27B H 0.4688 0.5571 0.8563 0.054 Uiso 1 1 calc R . .
C28 C 0.5260(4) 0.51917(14) 0.7255(3) 0.0624(11) Uani 1 1 d . . .
H28A H 0.6200 0.5354 0.7119 0.075 Uiso 1 1 calc R . .
H28B H 0.4766 0.5106 0.6581 0.075 Uiso 1 1 calc R . .
C29 C 0.5520(5) 0.46990(15) 0.7874(3) 0.0712(12) Uani 1 1 d . . .
H29A H 0.6060 0.4780 0.8523 0.107 Uiso 1 1 calc R . .
H29B H 0.6078 0.4456 0.7471 0.107 Uiso 1 1 calc R . .
H29C H 0.4590 0.4543 0.8025 0.107 Uiso 1 1 calc R . .
C30 C 0.3908(4) 0.61459(14) 0.6290(3) 0.0491(9) Uani 1 1 d . . .
H30A H 0.3983 0.6512 0.6074 0.059 Uiso 1 1 calc R . .
H30B H 0.4588 0.5944 0.5883 0.059 Uiso 1 1 calc R . .
C31 C 0.2401(3) 0.59613(15) 0.6018(3) 0.0492(9) Uani 1 1 d . . .
H31A H 0.2294 0.5598 0.6238 0.059 Uiso 1 1 calc R . .
H31B H 0.1695 0.6173 0.6382 0.059 Uiso 1 1 calc R . .
C32 C 0.2111(5) 0.60043(17) 0.4870(3) 0.0693(11) Uani 1 1 d . . .
H32A H 0.2225 0.6365 0.4657 0.104 Uiso 1 1 calc R . .
H32B H 0.1123 0.5889 0.4689 0.104 Uiso 1 1 calc R . .
H32C H 0.2797 0.5787 0.4515 0.104 Uiso 1 1 calc R . .
C33 C 0.3622(3) 0.64797(13) 0.8088(3) 0.0429(8) Uani 1 1 d . . .
H33A H 0.2567 0.6452 0.7935 0.051 Uiso 1 1 calc R . .
H33B H 0.3819 0.6386 0.8823 0.051 Uiso 1 1 calc R . .
C34 C 0.4085(4) 0.70260(13) 0.7923(3) 0.0495(9) Uani 1 1 d . . .
H34A H 0.3679 0.7148 0.7244 0.059 Uiso 1 1 calc R . .
H34B H 0.5152 0.7039 0.7908 0.059 Uiso 1 1 calc R . .
C35 C 0.3590(4) 0.73879(15) 0.8772(3) 0.0591(10) Uani 1 1 d . . .
H35A H 0.2536 0.7371 0.8800 0.089 Uiso 1 1 calc R . .
H35B H 0.3880 0.7743 0.8618 0.089 Uiso 1 1 calc R . .
H35C H 0.4038 0.7282 0.9440 0.089 Uiso 1 1 calc R . .
N1A N 0.8458(5) 0.70594(18) 0.8780(3) 0.0195(10) Uani 0.625(4) 1 d PD A 1
N2A N 0.8787(4) 0.57527(16) 0.6777(3) 0.0259(9) Uani 0.637(4) 1 d P A 1
N3 N 0.4387(3) 0.61071(10) 0.74176(19) 0.0410(7) Uani 1 1 d . . .
H3A H 0.5355 0.6205 0.7458 0.049 Uiso 1 1 calc R . .
O1 O 1.0076(2) 0.67974(8) 0.70178(16) 0.0420(5) Uani 1 1 d . . .
O2 O 0.7099(2) 0.62156(8) 0.86912(15) 0.0370(5) Uani 1 1 d . . .
O3 O 1.0198(2) 0.60979(9) 0.87226(19) 0.0527(6) Uani 1 1 d . . .
O4 O 0.7180(2) 0.65073(10) 0.66748(15) 0.0479(6) Uani 1 1 d . . .
Fe1 Fe 0.87067(4) 0.641034(15) 0.78094(3) 0.02687(15) Uani 1 1 d . A .
N2B N 0.9229(7) 0.5649(3) 0.7327(6) 0.0259(9) Uani 0.375(4) 1 d P A 2
C20B C 0.8958(9) 0.5498(4) 0.6360(7) 0.0313(11) Uani 0.375(4) 1 d P A 2
H20B H 0.9331 0.5182 0.6113 0.038 Uiso 0.375(4) 1 calc PR A 2
C7B C 0.8385(8) 0.7311(3) 0.9275(6) 0.0268(10) Uani 0.363(4) 1 d PD A 2
H7B H 0.8619 0.7636 0.9581 0.032 Uiso 0.363(4) 1 calc PR A 2
N1B N 0.8822(9) 0.7165(4) 0.8445(6) 0.0195(10) Uani 0.363(4) 1 d PD A 2

loop_
_atom_site_aniso_label
_atom_site_aniso_U_11
_atom_site_aniso_U_22
_atom_site_aniso_U_33
_atom_site_aniso_U_23
_atom_site_aniso_U_13
_atom_site_aniso_U_12
C1 0.0173(15) 0.0400(19) 0.0393(18) 0.0087(15) -0.0034(13) -0.0015(13)
C2 0.0324(17) 0.043(2) 0.050(2) 0.0095(16) 0.0051(15) 0.0024(15)
C3 0.056(2) 0.047(3) 0.119(4) 0.023(3) 0.025(2) -0.002(2)
C4 0.084(4) 0.046(3) 0.181(6) -0.010(4) 0.021(4) -0.002(3)
C5 0.068(3) 0.072(3) 0.119(4) -0.045(3) -0.010(3) 0.032(3)
C6 0.0242(17) 0.080(3) 0.041(2) -0.0016(19) -0.0033(15) 0.0137(17)
C7A 0.024(2) 0.019(2) 0.036(3) -0.0070(18) -0.0052(18) 0.0071(18)
C8 0.0334(18) 0.0348(19) 0.058(2) 0.0083(17) -0.0204(16) 0.0028(15)
C9 0.065(3) 0.045(2) 0.081(3) -0.002(2) -0.033(2) 0.009(2)
C10 0.092(3) 0.066(3) 0.052(3) -0.035(2) -0.037(2) 0.048(3)
C11 0.053(2) 0.079(3) 0.0226(17) 0.0069(17) 0.0038(15) 0.029(2)
C12 0.0313(17) 0.0421(19) 0.0306(17) 0.0055(14) -0.0023(13) 0.0038(14)
C13 0.0230(15) 0.0371(18) 0.0283(16) 0.0069(13) -0.0071(12) 0.0081(13)
C14 0.0176(15) 0.049(2) 0.0465(19) 0.0206(16) 0.0121(14) 0.0073(14)
C15 0.0225(15) 0.049(2) 0.0324(17) 0.0031(14) 0.0037(12) 0.0041(14)
C16 0.0250(16) 0.058(2) 0.0403(19) 0.0107(16) 0.0010(14) 0.0143(15)
C17 0.036(2) 0.054(2) 0.071(3) -0.011(2) 0.0104(19) 0.0088(17)
C18 0.033(2) 0.092(3) 0.047(2) -0.024(2) 0.0105(17) -0.002(2)
C19 0.0171(16) 0.093(3) 0.0297(18) 0.0140(19) 0.0036(13) 0.0036(17)
C20A 0.027(2) 0.031(3) 0.037(3) -0.004(2) 0.011(2) -0.004(2)
C21 0.0202(15) 0.0404(19) 0.0437(19) 0.0115(15) -0.0010(13) -0.0098(14)
C22 0.0331(19) 0.046(2) 0.088(3) -0.022(2) 0.006(2) -0.0019(16)
C23 0.042(2) 0.095(3) 0.050(2) -0.038(2) 0.0092(18) -0.013(2)
C24 0.0375(19) 0.091(3) 0.0216(18) 0.0101(18) -0.0035(14) -0.015(2)
C25 0.0292(16) 0.0376(18) 0.0404(19) 0.0107(15) -0.0001(13) -0.0043(14)
C26 0.0212(15) 0.0448(19) 0.0250(16) -0.0007(13) 0.0029(12) -0.0087(13)
C27 0.0348(18) 0.047(2) 0.053(2) -0.0074(17) -0.0014(15) -0.0062(16)
C28 0.034(2) 0.048(2) 0.106(3) -0.008(2) 0.015(2) -0.0097(17)
C29 0.061(3) 0.054(3) 0.097(3) -0.009(2) -0.009(2) 0.001(2)
C30 0.047(2) 0.055(2) 0.047(2) -0.0098(17) 0.0146(16) -0.0148(17)
C31 0.037(2) 0.056(2) 0.054(2) -0.0038(17) 0.0052(16) -0.0035(16)
C32 0.070(3) 0.077(3) 0.059(3) -0.002(2) -0.010(2) -0.013(2)
C33 0.0233(16) 0.057(2) 0.0477(19) -0.0070(16) -0.0004(14) 0.0019(15)
C34 0.0363(19) 0.050(2) 0.061(2) 0.0034(18) -0.0043(16) 0.0123(16)
C35 0.055(2) 0.062(2) 0.059(2) -0.012(2) -0.0048(18) 0.0230(19)
N1A 0.017(3) 0.025(2) 0.017(3) -0.001(2) 0.0075(17) 0.0012(18)
N2A 0.020(2) 0.028(2) 0.031(3) -0.002(2) 0.0084(17) 0.0007(17)
N3 0.0236(13) 0.0521(18) 0.0479(17) -0.0079(13) 0.0071(12) -0.0076(12)
O1 0.0341(12) 0.0413(14) 0.0510(13) 0.0083(10) 0.0073(10) -0.0042(10)
O2 0.0255(11) 0.0545(13) 0.0311(11) 0.0005(10) 0.0032(9) 0.0000(10)
O3 0.0226(11) 0.0517(16) 0.0835(18) 0.0294(13) 0.0014(11) 0.0041(10)
O4 0.0294(11) 0.0855(18) 0.0289(12) -0.0187(12) 0.0022(9) -0.0006(11)
Fe1 0.0187(2) 0.0258(2) 0.0362(3) -0.00679(19) 0.00224(16) 0.00065(17)
N2B 0.020(2) 0.028(2) 0.031(3) -0.002(2) 0.0084(17) 0.0007(17)
C20B 0.027(2) 0.031(3) 0.037(3) -0.004(2) 0.011(2) -0.004(2)
C7B 0.024(2) 0.019(2) 0.036(3) -0.0070(18) -0.0052(18) 0.0071(18)
N1B 0.017(3) 0.025(2) 0.017(3) -0.001(2) 0.0075(17) 0.0012(18)

loop_
_atom_type_symbol
_atom_type_description
_atom_type_scat_dispersion_real
_atom_type_scat_dispersion_imag
_atom_type_scat_source
C C 0.0033 0.0016 'International Tables Vol C Tables 4.2.6.8 and 6.1.1.4'
H H 0.0000 0.0000 'International Tables Vol C Tables 4.2.6.8 and 6.1.1.4'
N N 0.0061 0.0033 'International Tables Vol C Tables 4.2.6.8 and 6.1.1.4'
O O 0.0106 0.0060 'International Tables Vol C Tables 4.2.6.8 and 6.1.1.4'
Fe Fe 0.3463 0.8444 'International Tables Vol C Tables 4.2.6.8 and 6.1.1.4'

loop_
_geom_angle_atom_site_label_1
_geom_angle_atom_site_label_2
_geom_angle_atom_site_label_3
_geom_angle
O1 C1 C2 119.7(3)
O1 C1 C6 122.5(3)
C2 C1 C6 117.7(3)
C3 C2 C1 120.6(3)
C3 C2 H2 119.7
C1 C2 H2 119.7
C4 C3 C2 122.2(4)
C4 C3 H3 118.9
C2 C3 H3 118.9
C3 C4 C5 120.0(5)
C3 C4 H4 120.0
C5 C4 H4 120.0
C4 C5 C6 121.3(4)
C4 C5 H5 119.3
C6 C5 H5 119.3
C7A C6 C5 111.8(4)
C7A C6 C1 130.1(4)
C5 C6 C1 118.1(3)
C7A C6 N1B 32.9(3)
C5 C6 N1B 144.5(5)
C1 C6 N1B 97.3(4)
N1A C7A C6 122.4(4)
N1A C7A H7A 118.8
C6 C7A H7A 118.8
C7B C8 C9 94.1(5)
C7B C8 C13 144.4(5)
C9 C8 C13 121.5(3)
C7B C8 N1A 37.3(4)
C9 C8 N1A 131.3(4)
C13 C8 N1A 107.2(3)
C8 C9 C10 121.0(4)
C8 C9 C7B 42.6(3)
C10 C9 C7B 163.1(4)
C8 C9 H9 119.5
C10 C9 H9 119.5
C7B C9 H9 77.1
C9 C10 C11 119.3(3)
C9 C10 H10 120.4
C11 C10 H10 120.4
C12 C11 C10 119.3(3)
C12 C11 H11 120.4
C10 C11 H11 120.4
C11 C12 C13 120.7(3)
C11 C12 H12 119.6
C13 C12 H12 119.6
O2 C13 C12 121.7(3)
O2 C13 C8 120.0(3)
C12 C13 C8 118.2(3)
O3 C14 C15 121.1(3)
O3 C14 C19 121.8(3)
C15 C14 C19 117.1(3)
C16 C15 C14 120.7(3)
C16 C15 H15 119.6
C14 C15 H15 119.6
C15 C16 C17 121.5(3)
C15 C16 H16 119.2
C17 C16 H16 119.2
C18 C17 C16 119.0(4)
C18 C17 H17 120.5
C16 C17 H17 120.5
C17 C18 C19 121.9(3)
C17 C18 H18 119.0
C19 C18 H18 119.0
C18 C19 C14 119.7(3)
C18 C19 C20A 106.7(4)
C14 C19 C20A 133.5(4)
C18 C19 N2B 144.3(4)
C14 C19 N2B 96.0(4)
C20A C19 N2B 37.7(3)
N2A C20A C19 118.1(5)
N2A C20A H20A 121.0
C19 C20A H20A 121.0
C22 C21 C26 120.5(3)
C22 C21 C20B 101.1(5)
C26 C21 C20B 138.4(5)
C22 C21 N2A 135.5(3)
C26 C21 N2A 104.0(3)
C20B C21 N2A 34.5(4)
C23 C22 C21 121.1(3)
C23 C22 H22 119.5
C21 C22 H22 119.5
C22 C23 C24 119.1(3)
C22 C23 H23 120.4
C24 C23 H23 120.4
C25 C24 C23 121.1(3)
C25 C24 H24 119.4
C23 C24 H24 119.4
C24 C25 C26 120.9(3)
C24 C25 H25 119.6
C26 C25 H25 119.6
O4 C26 C25 122.5(3)
O4 C26 C21 120.1(3)
C25 C26 C21 117.3(3)
N3 C27 C28 114.1(3)
N3 C27 H27A 108.7
C28 C27 H27A 108.7
N3 C27 H27B 108.7
C28 C27 H27B 108.7
H27A C27 H27B 107.6
C27 C28 C29 111.3(3)
C27 C28 H28A 109.4
C29 C28 H28A 109.4
C27 C28 H28B 109.4
C29 C28 H28B 109.4
H28A C28 H28B 108.0
C28 C29 H29A 109.5
C28 C29 H29B 109.5
H29A C29 H29B 109.5
C28 C29 H29C 109.5
H29A C29 H29C 109.5
H29B C29 H29C 109.5
C31 C30 N3 115.6(3)
C31 C30 H30A 108.4
N3 C30 H30A 108.4
C31 C30 H30B 108.4
N3 C30 H30B 108.4
H30A C30 H30B 107.4
C32 C31 C30 109.1(3)
C32 C31 H31A 109.9
C30 C31 H31A 109.9
C32 C31 H31B 109.9
C30 C31 H31B 109.9
H31A C31 H31B 108.3
C31 C32 H32A 109.5
C31 C32 H32B 109.5
H32A C32 H32B 109.5
C31 C32 H32C 109.5
H32A C32 H32C 109.5
H32B C32 H32C 109.5
C34 C33 N3 112.3(3)
C34 C33 H33A 109.1
N3 C33 H33A 109.1
C34 C33 H33B 109.1
N3 C33 H33B 109.1
H33A C33 H33B 107.9
C33 C34 C35 112.2(3)
C33 C34 H34A 109.2
C35 C34 H34A 109.2
C33 C34 H34B 109.2
C35 C34 H34B 109.2
H34A C34 H34B 107.9
C34 C35 H35A 109.5
C34 C35 H35B 109.5
H35A C35 H35B 109.5
C34 C35 H35C 109.5
H35A C35 H35C 109.5
H35B C35 H35C 109.5
C7A N1A C8 120.2(4)
C7A N1A Fe1 125.1(3)
C8 N1A Fe1 114.6(3)
C20A N2A C21 117.9(4)
C20A N2A Fe1 125.4(4)
C21 N2A Fe1 116.5(3)
C27 N3 C33 112.2(2)
C27 N3 C30 113.2(2)
C33 N3 C30 113.1(2)
C27 N3 H3A 105.9
C33 N3 H3A 105.9
C30 N3 H3A 105.9
C1 O1 Fe1 128.18(19)
C13 O2 Fe1 119.52(18)
C14 O3 Fe1 126.7(2)
C26 O4 Fe1 120.37(19)
O1 Fe1 O3 94.15(9)
O1 Fe1 O2 163.68(9)
O3 Fe1 O2 94.30(9)
O1 Fe1 O4 90.26(9)
O3 Fe1 O4 161.80(10)
O2 Fe1 O4 86.03(8)
O1 Fe1 N1A 89.79(12)
O3 Fe1 N1A 93.69(15)
O2 Fe1 N1A 75.75(12)
O4 Fe1 N1A 103.98(15)
O1 Fe1 N1B 73.0(2)
O3 Fe1 N1B 97.3(3)
O2 Fe1 N1B 92.0(2)
O4 Fe1 N1B 100.9(3)
N1A Fe1 N1B 16.95(17)
O1 Fe1 N2B 99.15(19)
O3 Fe1 N2B 68.2(2)
O2 Fe1 N2B 97.0(2)
O4 Fe1 N2B 93.6(2)
N1A Fe1 N2B 160.2(2)
N1B Fe1 N2B 163.4(3)
O1 Fe1 N2A 92.12(12)
O3 Fe1 N2A 90.18(14)
O2 Fe1 N2A 101.79(12)
O4 Fe1 N2A 72.00(13)
N1A Fe1 N2A 175.54(17)
N1B Fe1 N2A 163.8(2)
N2B Fe1 N2A 22.73(18)
C20B N2B C19 113.9(7)
C20B N2B Fe1 121.0(6)
C19 N2B Fe1 124.8(5)
N2B C20B C21 117.8(8)
N2B C20B H20B 121.1
C21 C20B H20B 121.1
N1B C7B C8 111.9(8)
N1B C7B C9 155.2(7)
C8 C7B C9 43.3(3)
N1B C7B H7B 124.1
C8 C7B H7B 124.1
C9 C7B H7B 80.7
C7B N1B C6 114.6(8)
C7B N1B Fe1 127.7(7)
C6 N1B Fe1 117.4(4)

loop_
_geom_bond_atom_site_label_1
_geom_bond_atom_site_label_2
_geom_bond_distance
C1 O1 1.306(3)
C1 C2 1.401(4)
C1 C6 1.417(5)
C2 C3 1.362(5)
C2 H2 0.9500
C3 C4 1.333(7)
C3 H3 0.9500
C4 C5 1.350(7)
C4 H4 0.9500
C5 C6 1.414(6)
C5 H5 0.9500
C6 C7A 1.370(5)
C6 N1B 1.741(9)
C7A N1A 1.302(6)
C7A H7A 0.9500
C8 C7B 1.318(8)
C8 C9 1.337(5)
C8 C13 1.397(4)
C8 N1A 1.502(5)
C9 C10 1.376(6)
C9 C7B 1.942(10)
C9 H9 0.9500
C10 C11 1.408(6)
C10 H10 0.9500
C11 C12 1.376(4)
C11 H11 0.9500
C12 C13 1.390(4)
C12 H12 0.9500
C13 O2 1.322(3)
C14 O3 1.307(4)
C14 C15 1.405(4)
C14 C19 1.411(5)
C15 C16 1.366(4)
C15 H15 0.9500
C16 C17 1.376(5)
C16 H16 0.9500
C17 C18 1.346(5)
C17 H17 0.9500
C18 C19 1.392(5)
C18 H18 0.9500
C19 C20A 1.439(6)
C19 N2B 1.524(8)
C20A N2A 1.260(7)
C20A H20A 0.9500
C21 C22 1.372(5)
C21 C26 1.406(4)
C21 C20B 1.413(10)
C21 N2A 1.509(5)
C22 C23 1.360(5)
C22 H22 0.9500
C23 C24 1.379(6)
C23 H23 0.9500
C24 C25 1.359(5)
C24 H24 0.9500
C25 C26 1.395(4)
C25 H25 0.9500
C26 O4 1.309(3)
C27 N3 1.494(4)
C27 C28 1.504(5)
C27 H27A 0.9900
C27 H27B 0.9900
C28 C29 1.519(5)
C28 H28A 0.9900
C28 H28B 0.9900
C29 H29A 0.9800
C29 H29B 0.9800
C29 H29C 0.9800
C30 C31 1.501(5)
C30 N3 1.508(4)
C30 H30A 0.9900
C30 H30B 0.9900
C31 C32 1.500(5)
C31 H31A 0.9900
C31 H31B 0.9900
C32 H32A 0.9800
C32 H32B 0.9800
C32 H32C 0.9800
C33 C34 1.496(5)
C33 N3 1.498(4)
C33 H33A 0.9900
C33 H33B 0.9900
C34 C35 1.530(5)
C34 H34A 0.9900
C34 H34B 0.9900
C35 H35A 0.9800
C35 H35B 0.9800
C35 H35C 0.9800
N1A Fe1 2.117(5)
N2A Fe1 2.167(4)
N3 H3A 0.9300
O1 Fe1 1.947(2)
O2 Fe1 1.9851(19)
O3 Fe1 1.948(2)
O4 Fe1 2.004(2)
Fe1 N1B 2.120(10)
Fe1 N2B 2.131(8)
N2B C20B 1.323(13)
C20B H20B 0.9500
C7B N1B 1.226(11)
C7B H7B 0.9500
